data_4503887
loop_
_publ_author_name
'Roll, Mark F.'
'Asuncion, Michael Z.'
'Kampf, Jeffrey'
'Laine, Richard M.'

_publ_section_title
;
 para-Octaiodophenylsilsesquioxane, [p-IC6H4SiO(1.5)]8, a nearly perfect
 nano-building block.
;
_journal_issue 2
_journal_name_full 'ACS nano'
_journal_page_first 320
_journal_page_last 326
_journal_paper_doi 10.1021/nn700196d
_journal_volume 2
_journal_year 2008
_chemical_formula_moiety 'C48 H32 O12 Si8 I8, C4 H8 O2'
_chemical_formula_sum 'C52 H40 I8 O14 Si8'
_chemical_formula_weight 2128.76
_chemical_name_systematic
;
 ?
;
_space_group_IT_number 87
_symmetry_cell_setting tetragonal
_symmetry_space_group_name_Hall '-I 4'
_symmetry_space_group_name_H-M 'I 4/m'
_atom_sites_solution_hydrogens constr
_atom_sites_solution_primary direct
_atom_sites_solution_secondary difmap
_audit_creation_method SHELXL-97
_cell_angle_alpha 90.00
_cell_angle_beta 90.00
_cell_angle_gamma 90.00
_cell_formula_units_Z 4
_cell_length_a 20.0403(11)
_cell_length_b 20.0403(11)
_cell_length_c 21.4606(12)
_cell_measurement_reflns_used 6910
_cell_measurement_temperature 123(2)
_cell_measurement_theta_max 20.36
_cell_measurement_theta_min 2.88
_cell_volume 8618.9(8)
_computing_cell_refinement 'Bruker SMART'
_computing_data_collection 'Bruker SMART'
_computing_data_reduction 'Bruker SHELXTL'
_computing_molecular_graphics 'Bruker SHELXTL'
_computing_publication_material 'Bruker SHELXTL'
_computing_structure_refinement 'Bruker SHELXTL'
_computing_structure_solution 'Bruker SHELXTL'
_diffrn_ambient_temperature 123(2)
_diffrn_measured_fraction_theta_full 0.985
_diffrn_measured_fraction_theta_max 0.985
_diffrn_measurement_device_type 'CCD area detector'
_diffrn_measurement_method 'phi and omega scans'
_diffrn_radiation_monochromator graphite
_diffrn_radiation_source 'fine-focus sealed tube'
_diffrn_radiation_type MoK\a
_diffrn_radiation_wavelength 0.71073
_diffrn_reflns_av_R_equivalents 0.0747
_diffrn_reflns_av_sigmaI/netI 0.0349
_diffrn_reflns_limit_h_max 14
_diffrn_reflns_limit_h_min -13
_diffrn_reflns_limit_k_max 20
_diffrn_reflns_limit_k_min -20
_diffrn_reflns_limit_l_max 21
_diffrn_reflns_limit_l_min -21
_diffrn_reflns_number 28258
_diffrn_reflns_theta_full 21.12
_diffrn_reflns_theta_max 21.12
_diffrn_reflns_theta_min 2.87
_exptl_absorpt_coefficient_mu 3.035
_exptl_absorpt_correction_T_max 0.7933
_exptl_absorpt_correction_T_min 0.3013
_exptl_absorpt_correction_type multi-scan
_exptl_absorpt_process_details 'Blessing, R. Acta Cryst. (1995) A51 33-38'
_exptl_crystal_colour colorless
_exptl_crystal_density_diffrn 1.641
_exptl_crystal_density_method 'not measured'
_exptl_crystal_description needle
_exptl_crystal_F_000 4000
_exptl_crystal_size_max 0.52
_exptl_crystal_size_mid 0.08
_exptl_crystal_size_min 0.08
_refine_diff_density_max 2.118
_refine_diff_density_min -1.303
_refine_diff_density_rms 0.169
_refine_ls_extinction_coef 0.00012(3)
_refine_ls_extinction_expression Fc^*^=kFc[1+0.001xFc^2^\l^3^/sin(2\q)]^-1/4^
_refine_ls_extinction_method SHELXL
_refine_ls_goodness_of_fit_ref 1.134
_refine_ls_hydrogen_treatment mixed
_refine_ls_matrix_type full
_refine_ls_number_parameters 193
_refine_ls_number_reflns 2399
_refine_ls_number_restraints 0
_refine_ls_restrained_S_all 1.134
_refine_ls_R_factor_all 0.0915
_refine_ls_R_factor_gt 0.0740
_refine_ls_shift/su_max 0.001
_refine_ls_shift/su_mean 0.000
_refine_ls_structure_factor_coef Fsqd
_refine_ls_weighting_details 'calc w=1/[\s^2^(Fo^2^)+(0.1310P)^2^+145.9531P] where P=(Fo^2^+2Fc^2^)/3'
_refine_ls_weighting_scheme calc
_refine_ls_wR_factor_gt 0.2186
_refine_ls_wR_factor_ref 0.2302
_reflns_number_gt 1861
_reflns_number_total 2399
_reflns_threshold_expression >2sigma(I)
_cod_data_source_file nn700196d-file004.cif
_cod_data_source_block 8i3
_cod_depositor_comments
;
The following automatic conversions were performed:

'_symmetry_cell_setting' value 'Tetragonal' changed to 'tetragonal'
according to /home/saulius/struct/CIF-dictionaries/cif_core.dic
dictionary named 'cif_core.dic' version 2.4.1 from 2010-06-29.

Automatic conversion script
Id: cif_fix_values 1715 2011-07-08 13:25:40Z adriana 
;
_cod_original_sg_symbol_H-M I4/m
_cod_database_code 4503887

loop_
_symmetry_equiv_pos_as_xyz
'x, y, z'
'-x, -y, z'
'-y, x, z'
'y, -x, z'
'x+1/2, y+1/2, z+1/2'
'-x+1/2, -y+1/2, z+1/2'
'-y+1/2, x+1/2, z+1/2'
'y+1/2, -x+1/2, z+1/2'
'-x, -y, -z'
'x, y, -z'
'y, -x, -z'
'-y, x, -z'
'-x+1/2, -y+1/2, -z+1/2'
'x+1/2, y+1/2, -z+1/2'
'y+1/2, -x+1/2, -z+1/2'
'-y+1/2, x+1/2, -z+1/2'

loop_
_atom_site_label
_atom_site_type_symbol
_atom_site_fract_x
_atom_site_fract_y
_atom_site_fract_z
_atom_site_U_iso_or_equiv
_atom_site_adp_type
_atom_site_occupancy
_atom_site_symmetry_multiplicity
_atom_site_calc_flag
_atom_site_refinement_flags
I1 I 0.25650(3) 0.58014(4) 0.35545(3) 0.1174(2) Uani 1 1 d .
I2 I 0.39533(4) 0.24827(4) 0.0000 0.1345(5) Uani 1 2 d S
I3 I -0.13670(3) 0.05509(3) 0.0000 0.0657(2) Uani 1 2 d S
Si1 Si 0.07271(7) 0.52434(7) 0.10236(7) 0.0343(4) Uani 1 1 d .
Si2 Si 0.10829(10) 0.42036(10) 0.0000 0.0356(6) Uani 1 2 d S
Si3 Si -0.03700(10) 0.37174(10) 0.0000 0.0348(6) Uani 1 2 d S
O1 O 0.0000 0.5000 0.1251(3) 0.0480(17) Uani 1 2 d S
O2 O 0.10763(18) 0.46738(18) 0.06044(19) 0.0442(11) Uani 1 1 d .
O3 O 0.0431(2) 0.3729(3) 0.0000 0.0409(16) Uani 1 2 d S
O4 O -0.06356(19) 0.41025(18) 0.06131(17) 0.0426(11) Uani 1 1 d .
C1 C 0.1238(3) 0.5418(3) 0.1710(3) 0.0394(17) Uani 1 1 d .
C2 C 0.1004(4) 0.5779(4) 0.2179(4) 0.072(2) Uani 1 1 d .
H2A H 0.0567 0.5962 0.2154 0.087 Uiso 1 1 calc R
C3 C 0.1399(4) 0.5896(4) 0.2723(4) 0.081(3) Uani 1 1 d .
H3A H 0.1224 0.6158 0.3054 0.097 Uiso 1 1 calc R
C4 C 0.2008(3) 0.5644(4) 0.2769(3) 0.064(2) Uani 1 1 d .
C5 C 0.2249(4) 0.5260(5) 0.2309(4) 0.091(3) Uani 1 1 d .
H5A H 0.2680 0.5066 0.2350 0.110 Uiso 1 1 calc R
C6 C 0.1873(4) 0.5140(4) 0.1769(4) 0.078(3) Uani 1 1 d .
H6A H 0.2050 0.4871 0.1445 0.093 Uiso 1 1 calc R
C7 C 0.1861(4) 0.3721(4) 0.0000 0.042(2) Uani 1 2 d S
C8 C 0.2462(6) 0.4021(5) 0.0000 0.118(6) Uani 1 2 d S
H8A H 0.2485 0.4494 0.0000 0.141 Uiso 1 2 calc SR
C9 C 0.3037(6) 0.3661(6) 0.0000 0.125(7) Uani 1 2 d S
H9A H 0.3449 0.3896 0.0000 0.150 Uiso 1 2 calc SR
C10 C 0.3051(4) 0.3022(4) 0.0000 0.064(3) Uani 1 2 d S
C11 C 0.2497(6) 0.2725(5) 0.0000 0.100(5) Uani 1 2 d S
H11A H 0.2501 0.2251 0.0000 0.119 Uiso 1 2 calc SR
C12 C 0.1880(5) 0.3043(5) 0.0000 0.081(4) Uani 1 2 d S
H12A H 0.1478 0.2790 0.0000 0.098 Uiso 1 2 calc SR
C13 C -0.0676(4) 0.2871(4) 0.0000 0.037(2) Uani 1 2 d S
C14 C -0.0816(3) 0.2532(3) 0.0551(3) 0.0465(18) Uani 1 1 d .
H14A H -0.0753 0.2749 0.0940 0.056 Uiso 1 1 calc R
C15 C -0.1041(3) 0.1889(3) 0.0538(3) 0.0489(19) Uani 1 1 d .
H15A H -0.1151 0.1668 0.0917 0.059 Uiso 1 1 calc R
C16 C -0.1108(4) 0.1570(4) 0.0000 0.059(3) Uani 1 2 d S

loop_
_atom_site_aniso_label
_atom_site_aniso_U_11
_atom_site_aniso_U_22
_atom_site_aniso_U_33
_atom_site_aniso_U_23
_atom_site_aniso_U_13
_atom_site_aniso_U_12
I1 0.1285(4) 0.1478(5) 0.0760(4) 0.0238(4) -0.0501(3) -0.0607(4)
I2 0.0544(4) 0.0700(5) 0.2791(15) 0.000 0.000 0.0223(4)
I3 0.0666(4) 0.0429(3) 0.0876(5) 0.000 0.000 -0.0127(3)
Si1 0.0300(8) 0.0331(8) 0.0399(8) -0.0008(7) -0.0030(7) -0.0034(7)
Si2 0.0264(10) 0.0308(11) 0.0497(13) 0.000 0.000 0.0030(9)
Si3 0.0308(11) 0.0260(10) 0.0476(13) 0.000 0.000 -0.0009(9)
O1 0.037(3) 0.050(3) 0.057(3) 0.000 0.000 -0.007(3)
O2 0.0321(19) 0.047(2) 0.053(2) -0.010(2) -0.0010(18) 0.0024(17)
O3 0.034(3) 0.034(3) 0.055(3) 0.000 0.000 0.003(2)
O4 0.048(2) 0.039(2) 0.041(2) 0.0011(18) 0.0064(19) -0.0054(17)
C1 0.032(3) 0.047(3) 0.039(3) 0.002(3) -0.007(3) 0.003(3)
C2 0.062(4) 0.065(4) 0.090(5) -0.015(4) -0.005(4) -0.002(4)
C3 0.097(6) 0.085(5) 0.061(5) -0.012(4) -0.001(4) -0.013(5)
C4 0.062(4) 0.088(5) 0.044(4) 0.016(3) -0.031(3) -0.027(4)
C5 0.087(5) 0.100(6) 0.087(5) -0.014(5) -0.041(4) 0.015(5)
C6 0.059(4) 0.086(5) 0.089(5) -0.010(4) -0.018(4) 0.010(4)
C7 0.048(5) 0.023(4) 0.056(5) 0.000 0.000 0.007(4)
C8 0.061(7) 0.038(6) 0.255(18) 0.000 0.000 -0.013(5)
C9 0.044(6) 0.057(7) 0.27(2) 0.000 0.000 -0.015(5)
C10 0.028(4) 0.031(5) 0.132(9) 0.000 0.000 0.006(4)
C11 0.082(8) 0.039(6) 0.178(13) 0.000 0.000 0.019(6)
C12 0.048(6) 0.057(6) 0.139(10) 0.000 0.000 -0.001(5)
C13 0.039(4) 0.028(4) 0.046(5) 0.000 0.000 -0.002(4)
C14 0.040(3) 0.035(3) 0.065(4) -0.009(3) 0.003(3) 0.007(3)
C15 0.051(3) 0.044(3) 0.052(4) 0.003(3) 0.001(3) -0.003(3)
C16 0.028(4) 0.043(5) 0.105(8) 0.000 0.000 0.000(4)

loop_
_atom_type_symbol
_atom_type_description
_atom_type_scat_dispersion_real
_atom_type_scat_dispersion_imag
_atom_type_scat_source
C C 0.0033 0.0016 'International Tables Vol C Tables 4.2.6.8 and 6.1.1.4'
H H 0.0000 0.0000 'International Tables Vol C Tables 4.2.6.8 and 6.1.1.4'
O O 0.0106 0.0060 'International Tables Vol C Tables 4.2.6.8 and 6.1.1.4'
Si Si 0.0817 0.0704 'International Tables Vol C Tables 4.2.6.8 and 6.1.1.4'
I I -0.4742 1.8119 'International Tables Vol C Tables 4.2.6.8 and 6.1.1.4'

loop_
_geom_angle_atom_site_label_1
_geom_angle_atom_site_label_2
_geom_angle_atom_site_label_3
_geom_angle
_geom_angle_site_symmetry_1
_geom_angle_site_symmetry_3
O4 Si1 O1 108.25(19) 2_565 .
O4 Si1 O2 108.9(2) 2_565 .
O1 Si1 O2 110.31(18) . .
O4 Si1 C1 110.7(2) 2_565 .
O1 Si1 C1 108.7(3) . .
O2 Si1 C1 110.0(2) . .
O2 Si2 O2 108.0(3) . 10
O2 Si2 O3 109.83(18) . .
O2 Si2 O3 109.83(18) 10 .
O2 Si2 C7 108.5(2) . .
O2 Si2 C7 108.5(2) 10 .
O3 Si2 C7 112.2(3) . .
O3 Si3 O4 108.80(18) . .
O3 Si3 O4 108.80(18) . 10
O4 Si3 O4 109.1(3) . 10
O3 Si3 C13 110.8(3) . .
O4 Si3 C13 109.7(2) . .
O4 Si3 C13 109.7(2) 10 .
Si1 O1 Si1 144.7(4) 2_565 .
Si2 O2 Si1 150.5(3) . .
Si3 O3 Si2 144.8(4) . .
Si1 O4 Si3 152.0(3) 2_565 .
C2 C1 C6 118.2(6) . .
C2 C1 Si1 121.2(5) . .
C6 C1 Si1 120.5(5) . .
C1 C2 C3 120.8(7) . .
C4 C3 C2 120.6(7) . .
C3 C4 C5 119.8(7) . .
C3 C4 I1 120.4(5) . .
C5 C4 I1 119.8(6) . .
C4 C5 C6 120.8(8) . .
C1 C6 C5 119.8(7) . .
C8 C7 C12 114.8(9) . .
C8 C7 Si2 121.7(7) . .
C12 C7 Si2 123.4(7) . .
C7 C8 C9 121.5(10) . .
C10 C9 C8 123.3(10) . .
C11 C10 C9 116.9(10) . .
C11 C10 I2 121.0(7) . .
C9 C10 I2 122.1(7) . .
C10 C11 C12 124.6(10) . .
C7 C12 C11 118.8(9) . .
C14 C13 C14 116.3(7) 10 .
C14 C13 Si3 121.8(4) 10 .
C14 C13 Si3 121.8(4) . .
C15 C14 C13 120.7(6) . .
C16 C15 C14 120.3(6) . .
C15 C16 C15 121.1(9) . 10
C15 C16 I3 119.4(4) . .
C15 C16 I3 119.4(4) 10 .

loop_
_geom_bond_atom_site_label_1
_geom_bond_atom_site_label_2
_geom_bond_distance
_geom_bond_site_symmetry_2
I1 C4 2.046(6) .
I2 C10 2.107(8) .
I3 C16 2.107(9) .
Si1 O4 1.590(4) 2_565
Si1 O1 1.613(2) .
Si1 O2 1.613(4) .
Si1 C1 1.829(6) .
Si2 O2 1.603(4) .
Si2 O2 1.603(4) 10
Si2 O3 1.616(5) .
Si2 C7 1.834(8) .
Si3 O3 1.605(5) .
Si3 O4 1.616(4) .
Si3 O4 1.616(4) 10
Si3 C13 1.803(8) .
O1 Si1 1.613(2) 2_565
O4 Si1 1.590(4) 2_565
C1 C2 1.326(9) .
C1 C6 1.394(9) .
C2 C3 1.430(11) .
C3 C4 1.323(11) .
C4 C5 1.342(11) .
C5 C6 1.403(11) .
C7 C8 1.346(14) .
C7 C12 1.360(13) .
C8 C9 1.359(16) .
C9 C10 1.282(14) .
C10 C11 1.259(15) .
C11 C12 1.391(16) .
C13 C14 1.393(8) 10
C13 C14 1.393(8) .
C14 C15 1.366(8) .
C15 C16 1.327(8) .
C16 C15 1.327(8) 10
